data_9010499
loop_
_publ_author_name
'Ori, S.'
'Quartieri, S.'
'Vezzalini, G.'
'Dmitriev, V.'

_publ_section_title
;
 Pressure-induced over-hydration and water ordering in gismondine:
 a synchrotron powder diffraction study
 Note: pressure = 1.6 GPa
;
_journal_name_full 'American Mineralogist'
_journal_page_first 1393
_journal_page_last 1403
_journal_paper_doi 10.2138/am.2008.2838
_journal_volume 93
_journal_year 2008
_chemical_compound_source 'Ballyclare, Ireland'
_chemical_formula_sum 'Al2 Ca H12.64 O13 Si2'
_chemical_name_mineral Gismondine
_space_group_IT_number 14
_symmetry_space_group_name_Hall '-P 2ybc'
_symmetry_space_group_name_H-M 'P 1 21/c 1'
_cell_angle_alpha 90
_cell_angle_beta 92.200
_cell_angle_gamma 90
_cell_formula_units_Z 4
_cell_length_a 9.8917
_cell_length_b 10.5948
_cell_length_c 9.7482
_cell_volume 1020.864
_database_code_amcsd 0004632
_exptl_crystal_density_diffrn 2.414
_cod_original_formula_sum 'Ca Al2 Si2 O13 H12.64'
_cod_database_code 9010499

loop_
_space_group_symop_operation_xyz
x,y,z
x,1/2-y,1/2+z
-x,1/2+y,1/2-z
-x,-y,-z

loop_
_atom_site_label
_atom_site_fract_x
_atom_site_fract_y
_atom_site_fract_z
_atom_site_occupancy
_atom_site_U_iso_or_equiv
_atom_site_type_symbol
_atom_site_attached_hydrogens
Ca 0.72850 0.08240 0.35430 1.00000 0.07000 Ca 0
All 0.09500 0.11300 0.16800 1.00000 0.02600 Al 0
Al2 0.59100 0.86300 0.15100 1.00000 0.02600 Al 0
Sil 0.41200 0.11200 0.18300 1.00000 0.02600 Si 0
Si2 0.90900 0.86600 0.16300 1.00000 0.02600 Si 0
O1 0.07100 0.16000 0.99800 1.00000 0.01600 O 0
O2 0.26000 0.07200 0.22100 1.00000 0.01600 O 0
O3 0.43600 0.15100 0.02600 1.00000 0.01600 O 0
O4 0.24300 0.40400 0.29800 1.00000 0.01600 O 0
O5 0.00500 0.98000 0.21800 1.00000 0.01600 O 0
O6 0.03600 0.23600 0.26900 1.00000 0.01600 O 0
O7 0.47100 0.22600 0.27800 1.00000 0.01600 O 0
O8 0.50100 0.98800 0.22000 1.00000 0.01600 O 0
Watl 0.25900 0.10200 0.50100 1.00000 0.03300 O 2
Wat2 0.59200 0.12500 0.53200 1.00000 0.03300 O 2
Wat3 0.91000 0.12200 0.50300 1.00000 0.03300 O 2
Wat4 0.77000 0.27400 0.20000 0.23000 0.03300 O 2
Wat5 0.74500 0.31800 0.36000 0.77000 0.03300 O 2
Wat6 0.76000 0.15200 0.06000 0.50000 0.03300 O 2
Wat7 0.76700 0.17500 0.14000 0.50000 0.03300 O 2

loop_
_cod_changelog_entry_id
_cod_changelog_entry_author
_cod_changelog_entry_date
_cod_changelog_entry_text
1
;cod-tools version 3.8.0
Id: cif_guess_AMCSD_atom_types 9581 2023-05-17 12:35:41Z saulius
;
2023-05-18T11:41:01+03:00
;Derived atom types and hydrogen counts
from atom names that follow the AMCSD naming convention
(Wat == water, O-H == hydroxyl).
;

loop_
_cod_related_entry_id
_cod_related_entry_database
_cod_related_entry_code
1 AMCSD 0004632
